data_2006349
loop_
_publ_author_name
'Miller, John R.'
'Lu, Canzhong'
'Zheng, Yifan'

_publ_section_title
;
 Triphenyl[2-(triphenylsilyl)phenylthio]phosphonium
 Tetraoxorhenate(1--)--Dichloromethane (1/1)
;
_journal_issue 8
_journal_name_full 'Acta Crystallographica Section C'
_journal_page_first 1039
_journal_page_last 1041
_journal_paper_doi 10.1107/S0108270197003922
_journal_volume 53
_journal_year 1997
_chemical_formula_moiety 'C42 H34 P1 S1 Si1 +, Re1 O4 -, C1 H2 Cl2'
_chemical_formula_structural '[((C6 H5)3 Si C6 H4 S2) P (C6 H5)3] + , [Re O4] - , C H2 Cl2'
_chemical_formula_sum 'C43 H36 Cl2 O4 P Re S Si'
_chemical_formula_weight 964.94
_chemical_name_systematic
;
 Triphenylsilyl(thiophenyl-2)triphenylphosphonium perrhenate
 dichloromethane solvate
;
_space_group_IT_number 14
_symmetry_cell_setting monoclinic
_symmetry_space_group_name_Hall '-P 2ybc'
_symmetry_space_group_name_H-M 'P 1 21/c 1'
_audit_creation_method SHELXL
_cell_angle_alpha 90.00
_cell_angle_beta 99.359(12)
_cell_angle_gamma 90.00
_cell_formula_units_Z 4
_cell_length_a 10.055(3)
_cell_length_b 22.575(4)
_cell_length_c 18.227(5)
_cell_measurement_reflns_used 25
_cell_measurement_temperature 291.0(10)
_cell_measurement_theta_max 20
_cell_measurement_theta_min 18
_cell_volume 4082.3(18)
_computing_cell_refinement 'CAD-4 Software'
_computing_data_collection 'CAD-4 Software (Enraf-Nonius, 1989)'
_computing_data_reduction 'MolEN (Fair, 1990)'
_computing_molecular_graphics 'ZORTEP (Zsolnai, 1994)'
_computing_publication_material SHELXL93
_computing_structure_refinement 'SHELXL93 (Sheldrick, 1993)'
_computing_structure_solution 'SHELXS86 (Sheldrick, 1990)'
_diffrn_ambient_temperature 291(2)
_diffrn_measurement_device 'Enraf-Nonius CAD4'
_diffrn_measurement_method \w-2\q
_diffrn_radiation_monochromator graphite
_diffrn_radiation_source 'fine-focus sealed tube'
_diffrn_radiation_type MoK\a
_diffrn_radiation_wavelength 0.71073
_diffrn_reflns_av_R_equivalents 0.032
_diffrn_reflns_av_sigmaI/netI 0.0422
_diffrn_reflns_limit_h_max 11
_diffrn_reflns_limit_h_min 0
_diffrn_reflns_limit_k_max 26
_diffrn_reflns_limit_k_min 0
_diffrn_reflns_limit_l_max 21
_diffrn_reflns_limit_l_min -21
_diffrn_reflns_number 7595
_diffrn_reflns_theta_max 25.00
_diffrn_reflns_theta_min 1.80
_diffrn_standards_decay_% 0
_diffrn_standards_interval_time 120
_diffrn_standards_number 3
_exptl_absorpt_coefficient_mu 3.268
_exptl_absorpt_correction_T_max 0.520
_exptl_absorpt_correction_T_min 0.285
_exptl_absorpt_correction_type '\y scan (Fair, 1990)'
_exptl_crystal_colour 'pale brown'
_exptl_crystal_density_diffrn 1.570
_exptl_crystal_density_method 'not measured'
_exptl_crystal_description prism
_exptl_crystal_F_000 1920
_exptl_crystal_size_max 0.40
_exptl_crystal_size_mid 0.20
_exptl_crystal_size_min 0.20
_refine_diff_density_max 1.102
_refine_diff_density_min -0.429
_refine_ls_extinction_method none
_refine_ls_goodness_of_fit_all 1.030
_refine_ls_goodness_of_fit_obs 1.073
_refine_ls_hydrogen_treatment 'H atoms: see text'
_refine_ls_matrix_type full
_refine_ls_number_parameters 614
_refine_ls_number_reflns 7144
_refine_ls_number_restraints 0
_refine_ls_restrained_S_all 1.030
_refine_ls_restrained_S_obs 1.073
_refine_ls_R_factor_all 0.0702
_refine_ls_R_factor_obs .0308
_refine_ls_shift/esd_max 0.000
_refine_ls_shift/esd_mean 0.000
_refine_ls_structure_factor_coef Fsqd
_refine_ls_weighting_details 'w = 1/[\s^2^(Fo^2^)+(0.0445P)^2^+3.3805P] where P=(Fo^2^+2Fc^2^)/3'
_refine_ls_weighting_scheme calc
_refine_ls_wR_factor_all 0.0892
_refine_ls_wR_factor_obs .0760
_reflns_number_observed 4969
_reflns_number_total 7144
_reflns_observed_criterion >2sigma(I)
_cod_data_source_file ab1433.cif
_cod_data_source_block cl5yz
_cod_depositor_comments
;
The following automatic conversions were performed:

'_refine_ls_weighting_scheme' value 'calc w =
1/[\s^2^(Fo^2^)+(0.0445P)^2^+3.3805P] where P=(Fo^2^+2Fc^2^)/3' was
changed to 'calc'. New tag '_refine_ls_weighting_details' was
created. The value of the new tag was set to 'w =
1/[\s^2^(Fo^2^)+(0.0445P)^2^+3.3805P] where P=(Fo^2^+2Fc^2^)/3'.

Automatic conversion script
Id: cif_fix_values 3143 2015-03-26 13:38:13Z robertas 
;
_cod_original_cell_volume 4082.5(1.7)
_cod_original_sg_symbol_H-M 'P 21/c'
_cod_original_formula_sum 'C43 H36 Cl2 P O4 Re S Si'
_cod_database_code 2006349

loop_
_symmetry_equiv_pos_as_xyz
'x, y, z'
'-x, y+1/2, -z+1/2'
'-x, -y, -z'
'x, -y-1/2, z-1/2'

loop_
_atom_site_aniso_label
_atom_site_aniso_U_11
_atom_site_aniso_U_22
_atom_site_aniso_U_33
_atom_site_aniso_U_12
_atom_site_aniso_U_13
_atom_site_aniso_U_23
Re .05273(13) .05018(13) .06062(14) .00222(11) .00117(9) -.00875(11)
O1 .089(3) .063(3) .089(3) -.005(2) .020(2) -.004(2)
O2 .113(4) .083(3) .105(4) .017(3) .013(3) -.030(3)
O3 .165(5) .106(4) .093(4) -.003(4) .038(4) .022(3)
O4 .067(3) .119(5) .234(8) .017(3) -.041(4) -.078(5)
S .0492(6) .0407(6) .0508(7) -.0035(5) .0193(5) .0012(5)
Si .0438(7) .0344(6) .0361(7) -.0006(5) .0104(5) -.0012(5)
P .0397(6) .0376(6) .0434(6) -.0009(5) .0115(5) .0031(5)
C11 .035(2) .036(2) .039(2) .004(2) .008(2) -.002(2)
C12 .036(2) .042(2) .041(3) .004(2) .013(2) .001(2)
C13 .049(3) .055(3) .043(3) .006(2) .009(2) .011(3)
C14 .046(3) .074(4) .041(3) .003(3) .005(2) -.008(3)
C15 .057(3) .055(3) .050(3) -.009(3) .009(2) -.016(3)
C16 .060(3) .038(3) .045(3) -.002(2) .011(2) -.003(2)
C21 .049(3) .034(2) .046(3) -.004(2) .019(2) -.001(2)
C22 .045(3) .047(3) .056(3) .001(2) .015(2) -.006(3)
C23 .055(3) .059(4) .083(5) .014(3) .018(3) -.003(3)
C24 .080(4) .058(4) .087(5) .012(3) .033(4) -.021(4)
C25 .097(5) .079(5) .057(4) .003(4) .032(4) -.018(4)
C26 .078(4) .057(3) .048(3) .009(3) .020(3) .001(3)
C31 .054(3) .034(2) .035(2) -.001(2) .009(2) -.002(2)
C32 .054(3) .053(3) .052(3) .000(3) .011(2) -.001(2)
C33 .071(4) .066(4) .058(3) -.024(3) .018(3) -.004(3)
C34 .117(6) .045(4) .052(3) -.027(4) .029(4) -.006(3)
C35 .105(5) .042(3) .052(3) .009(4) .010(3) .005(3)
C36 .059(3) .047(3) .048(3) -.002(3) .012(2) -.002(2)
C41 .045(2) .043(3) .033(2) -.002(2) .007(2) .006(2)
C42 .052(3) .070(4) .056(3) -.001(3) .013(3) -.014(3)
C43 .051(3) .087(5) .071(4) .010(3) .013(3) -.010(4)
C44 .042(3) .092(5) .071(4) -.003(3) .003(3) .002(4)
C45 .060(3) .069(4) .057(3) -.014(3) -.010(3) -.003(3)
C46 .058(3) .051(3) .044(3) .001(3) .005(2) -.002(2)
C51 .045(2) .040(3) .044(3) .003(2) .011(2) .004(2)
C52 .080(4) .048(3) .052(3) -.018(3) .012(3) .007(3)
C53 .102(5) .056(4) .068(4) -.032(3) .007(3) .002(3)
C54 .077(4) .057(4) .063(4) -.008(3) -.002(3) -.012(3)
C55 .081(4) .091(5) .044(4) -.014(4) .005(3) -.001(3)
C56 .079(4) .069(4) .049(3) -.022(3) .007(3) .007(3)
C61 .042(2) .043(3) .046(3) .002(2) .013(2) .003(2)
C62 .040(3) .058(3) .071(4) .000(2) .012(2) -.012(3)
C63 .064(4) .047(3) .073(4) -.004(3) .023(3) -.011(3)
C64 .062(3) .050(3) .075(4) .015(3) .024(3) -.003(3)
C65 .044(3) .066(4) .102(5) .008(3) .009(3) -.022(3)
C66 .050(3) .055(3) .079(4) .002(3) .005(3) -.013(3)
C71 .043(2) .046(3) .045(3) -.004(2) .001(2) .000(2)
C72 .058(3) .076(4) .054(3) .006(3) .018(3) .010(3)
C73 .070(4) .115(6) .051(4) -.007(4) .022(3) .011(4)
C74 .066(4) .103(5) .043(3) -.023(4) .001(3) .020(3)
C75 .057(3) .075(4) .074(4) .009(3) .001(3) .017(3)
C76 .058(3) .063(4) .050(3) .005(3) .009(2) .006(3)
C77 .172(10) .115(7) .119(7) .022(7) -.003(7) .051(6)
Cl1 .177(3) .151(2) .118(2) .007(2) .044(2) .022(2)
Cl2 .104(2) .159(2) .179(3) -.006(2) -.002(2) .071(2)

loop_
_atom_site_label
_atom_site_fract_x
_atom_site_fract_y
_atom_site_fract_z
_atom_site_U_iso_or_equiv
_atom_site_thermal_displace_type
_atom_site_calc_flag
_atom_site_refinement_flags
_atom_site_occupancy
_atom_site_disorder_group
_atom_site_type_symbol
Re .02264(2) .180564(9) .048058(12) .05540(9) Uani d . 1 . Re
O1 .0928(4) .2497(2) .0553(2) .0795(12) Uani d . 1 . O
O2 .0959(5) .1375(2) -.0104(3) .101(2) Uani d . 1 . O
O3 .0513(6) .1500(3) .1344(3) .119(2) Uani d . 1 . O
O4 -.1439(5) .1867(2) .0158(4) .147(3) Uani d . 1 . O
S .39432(12) .10514(5) .20916(7) .0456(3) Uani d . 1 . S
Si .34900(12) -.00213(5) .32485(7) .0377(3) Uani d . 1 . Si
P .56027(11) .11848(5) .15682(7) .0397(3) Uani d . 1 . P
C11 .3007(4) -.0082(2) .2207(2) .0362(9) Uani d . 1 . C
C12 .3158(4) .0382(2) .1703(2) .0392(10) Uani d . 1 . C
C13 .2633(5) .0344(3) .0950(3) .0489(12) Uani d . 1 . C
C14 .2012(5) -.0165(3) .0663(3) .0537(13) Uani d . 1 . C
C15 .1898(5) -.0637(3) .1129(3) .0539(13) Uani d . 1 . C
C16 .2372(5) -.0590(2) .1887(3) .0476(12) Uani d . 1 . C
C21 .2535(5) .0606(2) .3594(3) .0419(10) Uani d . 1 . C
C22 .1591(5) .0946(2) .3133(3) .0486(12) Uani d . 1 . C
C23 .0851(6) .1379(3) .3408(4) .065(2) Uani d . 1 . C
C24 .1039(7) .1500(3) .4154(4) .073(2) Uani d . 1 . C
C25 .1951(7) .1175(3) .4622(4) .076(2) Uani d . 1 . C
C26 .2696(6) .0733(3) .4352(3) .0601(14) Uani d . 1 . C
C31 .2923(5) -.0710(2) .3687(2) .0407(10) Uani d . 1 . C
C32 .1552(5) -.0816(2) .3678(3) .0524(12) Uani d . 1 . C
C33 .1091(7) -.1294(3) .4030(3) .064(2) Uani d . 1 . C
C34 .1976(8) -.1682(3) .4403(3) .070(2) Uani d . 1 . C
C35 .3325(9) -.1598(3) .4432(3) .066(2) Uani d . 1 . C
C36 .3805(6) -.1115(2) .4067(3) .0509(12) Uani d . 1 . C
C41 .5371(4) .0040(2) .3505(2) .0401(10) Uani d . 1 . C
C42 .6189(5) -.0329(3) .3151(3) .0590(14) Uani d . 1 . C
C43 .7570(6) -.0314(3) .3328(4) .069(2) Uani d . 1 . C
C44 .8174(6) .0062(3) .3859(4) .069(2) Uani d . 1 . C
C45 .7404(6) .0431(3) .4217(3) .064(2) Uani d . 1 . C
C46 .6017(5) .0420(2) .4037(3) .0512(12) Uani d . 1 . C
C51 .6497(4) .1735(2) .2171(3) .0428(10) Uani d . 1 . C
C52 .7093(6) .2208(2) .1884(3) .0599(14) Uani d . 1 . C
C53 .7781(7) .2630(3) .2353(4) .076(2) Uani d . 1 . C
C54 .7881(7) .2563(3) .3106(4) .067(2) Uani d . 1 . C
C55 .7327(7) .2091(3) .3392(4) .072(2) Uani d . 1 . C
C56 .6642(6) .1669(3) .2939(3) .066(2) Uani d . 1 . C
C61 .6652(4) .0554(2) .1503(3) .0432(11) Uani d . 1 . C
C62 .6158(5) .0031(2) .1170(3) .0561(13) Uani d . 1 . C
C63 .7021(6) -.0427(3) .1089(3) .0601(14) Uani d . 1 . C
C64 .8381(6) -.0371(3) .1320(3) .0607(15) Uani d . 1 . C
C65 .8880(6) .0147(3) .1629(4) .071(2) Uani d . 1 . C
C66 .8039(5) .0613(3) .1732(3) .0619(15) Uani d . 1 . C
C71 .5105(4) .1498(2) .0664(2) .0450(11) Uani d . 1 . C
C72 .5803(6) .1363(3) .0087(3) .0616(14) Uani d . 1 . C
C73 .5484(7) .1659(4) -.0586(4) .078(2) Uani d . 1 . C
C74 .4493(6) .2090(3) -.0686(3) .072(2) Uani d . 1 . C
C75 .3807(6) .2205(3) -.0127(4) .070(2) Uani d . 1 . C
C76 .4094(5) .1924(2) .0553(3) .0568(13) Uani d . 1 . C
C77 .2102(10) .2277(4) .7297(5) .138(4) Uani d . 1 . C
H77A .2117 .2688 .7455 .166 Uiso calc R 1 . H
H77B .1521 .2252 .6818 .166 Uiso calc R 1 . H
Cl1 .3712(3) .20726(14) .7189(2) .1465(10) Uani d . 1 . Cl
Cl2 .1428(3) .18622(13) .7917(2) .1501(11) Uani d . 1 . Cl
H13 .271(4) .0625(19) .068(2) .029(12) Uiso d . 1 . H
H14 .162(5) -.018(2) .022(3) .053(15) Uiso d . 1 . H
H15 .154(5) -.098(2) .098(3) .051(14) Uiso d . 1 . H
H16 .229(4) -.0876(19) .216(2) .031(12) Uiso d . 1 . H
H22 .142(5) .089(2) .266(3) .050(15) Uiso d . 1 . H
H23 .027(6) .159(3) .312(3) .060(17) Uiso d . 1 . H
H24 .066(7) .179(3) .428(4) .08(2) Uiso d . 1 . H
H25 .212(6) .128(3) .508(4) .09(2) Uiso d . 1 . H
H26 .320(5) .052(2) .467(3) .064(18) Uiso d . 1 . H
H32 .091(5) -.058(2) .343(3) .046(14) Uiso d . 1 . H
H33 .025(7) -.135(3) .397(4) .09(2) Uiso d . 1 . H
H34 .177(7) -.200(3) .463(4) .10(2) Uiso d . 1 . H
H35 .396(8) -.180(3) .455(4) .09(3) Uiso d . 1 . H
H36 .466(4) -.1059(19) .408(2) .035(12) Uiso d . 1 . H
H42 .583(6) -.057(3) .284(3) .069(19) Uiso d . 1 . H
H43 .797(6) -.058(3) .312(3) .08(2) Uiso d . 1 . H
H44 .903(6) .007(3) .398(3) .072(18) Uiso d . 1 . H
H45 .776(5) .065(2) .455(3) .055(16) Uiso d . 1 . H
H46 .554(5) .069(3) .425(3) .065(17) Uiso d . 1 . H
H52 .699(7) .226(3) .128(4) .11(2) Uiso d . 1 . H
H53 .827(7) .297(3) .214(4) .10(2) Uiso d . 1 . H
H54 .835(5) .280(2) .337(3) .043(14) Uiso d . 1 . H
H55 .736(7) .207(3) .382(4) .09(2) Uiso d . 1 . H
H56 .624(6) .132(3) .319(3) .09(2) Uiso d . 1 . H
H62 .529(5) .002(2) .106(3) .047(13) Uiso d . 1 . H
H63 .674(6) -.077(3) .092(4) .09(2) Uiso d . 1 . H
H64 .895(5) -.065(2) .126(3) .059(15) Uiso d . 1 . H
H65 .969(6) .020(3) .178(3) .075(19) Uiso d . 1 . H
H66 .842(6) .096(3) .197(3) .078(18) Uiso d . 1 . H
H72 .638(6) .104(3) .013(3) .069(17) Uiso d . 1 . H
H73 .590(6) .157(3) -.090(3) .063(18) Uiso d . 1 . H
H74 .429(6) .228(3) -.112(4) .09(2) Uiso d . 1 . H
H75 .321(5) .250(2) -.019(3) .058(15) Uiso d . 1 . H
H76 .363(5) .197(2) .099(3) .063(15) Uiso d . 1 . H

loop_
_atom_type_symbol
_atom_type_description
_atom_type_scat_dispersion_real
_atom_type_scat_dispersion_imag
_atom_type_scat_source
Re Re -1.0185 7.2310 'International Tables Vol C Tables 4.2.6.8 and 6.1.1.4'
Cl Cl 0.1484 0.1585 'International Tables Vol C Tables 4.2.6.8 and 6.1.1.4'
S S 0.1246 0.1234 'International Tables Vol C Tables 4.2.6.8 and 6.1.1.4'
P P 0.1023 0.0942 'International Tables Vol C Tables 4.2.6.8 and 6.1.1.4'
Si Si 0.0817 0.0704 'International Tables Vol C Tables 4.2.6.8 and 6.1.1.4'
O O 0.0106 0.0060 'International Tables Vol C Tables 4.2.6.8 and 6.1.1.4'
C C 0.0033 0.0016 'International Tables Vol C Tables 4.2.6.8 and 6.1.1.4'
H H 0.0000 0.0000 'International Tables Vol C Tables 4.2.6.8 and 6.1.1.4'

loop_
_geom_angle_atom_site_label_1
_geom_angle_atom_site_label_2
_geom_angle_atom_site_label_3
_geom_angle
_geom_angle_publ_flag
O4 Re O2 109.6(3) yes
O4 Re O3 111.4(4) yes
O2 Re O3 108.8(3) yes
O4 Re O1 109.0(2) yes
O2 Re O1 110.8(2) yes
O3 Re O1 107.1(3) yes
C12 S P 105.98(14) yes
C21 Si C41 114.2(2) yes
C21 Si C31 105.9(2) yes
C41 Si C31 108.6(2) yes
C21 Si C11 109.3(2) yes
C41 Si C11 109.8(2) yes
C31 Si C11 108.8(2) yes
C61 P C71 109.5(2) yes
C61 P C51 110.4(2) yes
C71 P C51 109.1(2) yes
C61 P S 116.3(2) yes
C71 P S 110.8(2) yes
C51 P S 100.3(2) yes
C16 C11 C12 115.3(4) ?
C16 C11 Si 120.4(4) ?
C12 C11 Si 124.2(3) ?
C13 C12 C11 122.0(4) ?
C13 C12 S 120.9(4) ?
C11 C12 S 116.9(3) ?
C14 C13 C12 120.4(5) ?
C14 C13 H13 120.(3) ?
C12 C13 H13 120.(3) ?
C13 C14 C15 119.3(5) ?
C13 C14 H14 120.(4) ?
C15 C14 H14 120.(4) ?
C14 C15 C16 120.3(5) ?
C14 C15 H15 124.(3) ?
C16 C15 H15 116.(3) ?
C15 C16 C11 122.5(5) ?
C15 C16 H16 119.(3) ?
C11 C16 H16 119.(3) ?
C22 C21 C26 116.3(5) ?
C22 C21 Si 123.3(4) yes
C26 C21 Si 120.3(4) yes
C23 C22 C21 121.9(6) ?
C23 C22 H22 116.(3) ?
C21 C22 H22 122.(3) ?
C24 C23 C22 120.7(6) ?
C24 C23 H23 119.(4) ?
C22 C23 H23 121.(4) ?
C25 C24 C23 119.1(6) ?
C25 C24 H24 124.(5) ?
C23 C24 H24 117.(5) ?
C24 C25 C26 120.9(6) ?
C24 C25 H25 118.(4) ?
C26 C25 H25 121.(5) ?
C25 C26 C21 121.2(6) ?
C25 C26 H26 118.(4) ?
C21 C26 H26 121.(4) ?
C36 C31 C32 116.5(5) ?
C36 C31 Si 123.2(4) ?
C32 C31 Si 120.2(4) ?
C33 C32 C31 122.4(6) ?
C33 C32 H32 115.(3) ?
C31 C32 H32 122.(3) ?
C34 C33 C32 119.9(6) ?
C34 C33 H33 122.(5) ?
C32 C33 H33 118.(5) ?
C33 C34 C35 120.1(6) ?
C33 C34 H34 126.(5) ?
C35 C34 H34 114.(5) ?
C34 C35 C36 120.4(6) ?
C34 C35 H35 133.(5) ?
C36 C35 H35 105.(5) ?
C31 C36 C35 120.7(6) ?
C31 C36 H36 118.(3) ?
C35 C36 H36 121.(3) ?
C46 C41 C42 116.8(5) ?
C46 C41 Si 124.2(4) ?
C42 C41 Si 119.0(4) ?
C43 C42 C41 121.6(6) ?
C43 C42 H42 120.(4) ?
C41 C42 H42 119.(4) ?
C44 C43 C42 120.1(6) ?
C44 C43 H43 125.(4) ?
C42 C43 H43 115.(4) ?
C43 C44 C45 119.9(6) ?
C43 C44 H44 121.(4) ?
C45 C44 H44 119.(4) ?
C44 C45 C46 120.2(6) ?
C44 C45 H45 121.(4) ?
C46 C45 H45 119.(4) ?
C41 C46 C45 121.4(5) ?
C41 C46 H46 120.(4) ?
C45 C46 H46 118.(4) ?
C52 C51 C56 119.2(5) ?
C52 C51 P 120.7(4) ?
C56 C51 P 120.1(4) ?
C51 C52 C53 120.3(5) ?
C51 C52 H52 119.(4) ?
C53 C52 H52 121.(4) ?
C54 C53 C52 119.4(6) ?
C54 C53 H53 120.(4) ?
C52 C53 H53 120.(4) ?
C55 C54 C53 120.6(6) ?
C55 C54 H54 122.(4) ?
C53 C54 H54 117.(4) ?
C54 C55 C56 121.0(6) ?
C54 C55 H55 119.(5) ?
C56 C55 H55 120.(5) ?
C55 C56 C51 119.5(5) ?
C55 C56 H56 118.(4) ?
C51 C56 H56 123.(4) ?
C62 C61 C66 118.9(5) ?
C62 C61 P 122.4(4) ?
C66 C61 P 118.4(4) ?
C63 C62 C61 120.1(5) ?
C63 C62 H62 126.(3) ?
C61 C62 H62 114.(3) ?
C64 C63 C62 121.0(6) ?
C64 C63 H63 116.(4) ?
C62 C63 H63 123.(4) ?
C65 C64 C63 119.3(5) ?
C65 C64 H64 118.(3) ?
C63 C64 H64 123.(3) ?
C64 C65 C66 121.3(6) ?
C64 C65 H65 123.(4) ?
C66 C65 H65 116.(4) ?
C65 C66 C61 119.3(5) ?
C65 C66 H66 119.(4) ?
C61 C66 H66 122.(4) ?
C72 C71 C76 119.3(5) ?
C72 C71 P 120.7(4) ?
C76 C71 P 119.8(4) ?
C73 C72 C71 119.4(6) ?
C73 C72 H72 120.(4) ?
C71 C72 H72 120.(4) ?
C74 C73 C72 120.9(6) ?
C74 C73 H73 122.(5) ?
C72 C73 H73 117.(5) ?
C75 C74 C73 118.8(6) ?
C75 C74 H74 120.(4) ?
C73 C74 H74 121.(4) ?
C74 C75 C76 122.3(6) ?
C74 C75 H75 118.(3) ?
C76 C75 H75 120.(3) ?
C75 C76 C71 119.3(5) ?
C75 C76 H76 128.(3) ?
C71 C76 H76 113.(3) ?
Cl2 C77 Cl1 114.4(5) yes
Cl2 C77 H77A 108.7 ?
Cl1 C77 H77A 108.7 ?
Cl2 C77 H77B 108.7 ?
Cl1 C77 H77B 108.7 ?
H77A C77 H77B 107.6 ?

loop_
_geom_bond_atom_site_label_1
_geom_bond_atom_site_label_2
_geom_bond_site_symmetry_2
_geom_bond_distance
_geom_bond_publ_flag
Re O4 . 1.688(5) yes
Re O2 . 1.697(4) yes
Re O3 . 1.699(5) yes
Re O1 . 1.709(4) yes
S P . 2.074(2) yes
S C12 . 1.797(5) yes
P C61 . 1.787(4) yes
P C71 . 1.788(5) yes
P C51 . 1.800(5) yes
Si C21 . 1.877(4) yes
Si C41 . 1.878(4) yes
Si C31 . 1.879(4) yes
Si C11 . 1.887(4) yes
C11 C16 . 1.394(6) ?
C11 C12 . 1.417(6) ?
C12 C13 . 1.390(6) ?
C13 C14 . 1.370(7) ?
C13 H13 . .82(4) ?
C14 C15 . 1.379(8) ?
C14 H14 . .85(5) ?
C15 C16 . 1.389(7) ?
C15 H15 . .88(5) ?
C16 H16 . .82(4) ?
C21 C22 . 1.392(7) ?
C21 C26 . 1.395(7) ?
C22 C23 . 1.372(7) ?
C22 H22 . .85(5) ?
C23 C24 . 1.369(9) ?
C23 H23 . .86(5) ?
C24 C25 . 1.360(9) ?
C24 H24 . .80(6) ?
C25 C26 . 1.385(8) ?
C25 H25 . .86(6) ?
C26 H26 . .86(5) ?
C31 C36 . 1.380(7) ?
C31 C32 . 1.397(7) ?
C32 C33 . 1.374(8) ?
C32 H32 . .90(5) ?
C33 C34 . 1.350(9) ?
C33 H33 . .84(6) ?
C34 C35 . 1.362(10) ?
C34 H34 . .86(7) ?
C35 C36 . 1.404(8) ?
C35 H35 . .79(7) ?
C36 H36 . .86(4) ?
C41 C46 . 1.377(7) ?
C41 C42 . 1.399(7) ?
C42 C43 . 1.374(8) ?
C42 H42 . .83(6) ?
C43 C44 . 1.354(9) ?
C43 H43 . .85(6) ?
C44 C45 . 1.372(9) ?
C44 H44 . .85(6) ?
C45 C46 . 1.380(8) ?
C45 H45 . .82(5) ?
C46 H46 . .90(5) ?
C51 C52 . 1.371(6) ?
C51 C56 . 1.391(7) ?
C52 C53 . 1.387(8) ?
C52 H52 . 1.10(7) ?
C53 C54 . 1.370(8) ?
C53 H53 . 1.03(7) ?
C54 C55 . 1.347(9) ?
C54 H54 . .81(5) ?
C55 C56 . 1.370(9) ?
C55 H55 . .78(6) ?
C56 H56 . 1.03(6) ?
C61 C62 . 1.384(7) ?
C61 C66 . 1.395(7) ?
C62 C63 . 1.373(7) ?
C62 H62 . .86(5) ?
C63 C64 . 1.370(8) ?
C63 H63 . .87(6) ?
C64 C65 . 1.357(8) ?
C64 H64 . .87(5) ?
C65 C66 . 1.383(8) ?
C65 H65 . .82(6) ?
C66 H66 . .94(6) ?
C71 C72 . 1.390(7) ?
C71 C76 . 1.390(7) ?
C72 C73 . 1.387(8) ?
C72 H72 . .92(6) ?
C73 C74 . 1.384(10) ?
C73 H73 . .79(5) ?
C74 C75 . 1.347(9) ?
C74 H74 . .90(6) ?
C75 C76 . 1.380(8) ?
C75 H75 . .90(5) ?
C76 H76 . .99(5) ?
C77 Cl2 . 1.692(9) yes
C77 Cl1 . 1.726(10) yes
C77 H77A . .97 ?
C77 H77B . .97 ?

loop_
_cod_related_entry_id
_cod_related_entry_database
_cod_related_entry_code
1 ChemSpider 30652174
